data_7248674
loop_
_publ_author_name
'Dunkel, Petra'
'Bogd\'an, D\'ora'
'Deme, Ruth'
'Zimber, \'Ad\'am'
'Ballayov\'a, Veronika'
'Csizmadia, Eszter'
'Kontra, Bence'
'Kalydi, Eszter'
'B\'enyei, Attila'
'M\'atyus, P\'eter'
'Mucsi, Zolt\'an'

_publ_section_title
;
 C(sp3)--H cyclizations of 2-(2-vinyl)phenoxy-tert-anilines
;
_journal_issue 24
_journal_name_full 'RSC Advances'
_journal_page_first 16784
_journal_page_last 16800
_journal_paper_doi 10.1039/D3RA08974F
_journal_volume 14
_journal_year 2024
_chemical_absolute_configuration unk
_chemical_formula_moiety 'C18 H15 N3 O'
_chemical_formula_sum 'C18 H15 N3 O'
_chemical_formula_weight 289.33
_space_group_IT_number 19
_space_group_name_Hall 'P 2ac 2ab'
_space_group_name_H-M_alt 'P 21 21 21'
_symmetry_cell_setting orthorhombic
_symmetry_space_group_name_Hall 'P 2ac 2ab'
_symmetry_space_group_name_H-M 'P 21 21 21'
_atom_sites_solution_hydrogens geom
_atom_sites_solution_primary direct
_atom_sites_solution_secondary difmap
_audit_creation_date 2011-02-08T11:22:29-00:00
_audit_creation_method 'WinGX routine CIF_UPDATE'
_audit_update_record
;
2023-03-31 deposited with the CCDC.	2024-04-30 downloaded from the CCDC.
;
_cell_angle_alpha 90
_cell_angle_beta 90
_cell_angle_gamma 90
_cell_formula_units_Z 4
_cell_length_a 8.7450(10)
_cell_length_b 9.8360(10)
_cell_length_c 17.5350(10)
_cell_measurement_reflns_used 25
_cell_measurement_temperature 293(2)
_cell_measurement_theta_max 18.4
_cell_measurement_theta_min 9.5
_cell_volume 1508.3(2)
_computing_cell_refinement 'CAD4 Express (Enraf Nonius, 1992)'
_computing_data_collection 'CAD4 Express (Enraf Nonius, 1992)'
_computing_data_reduction 'PROFIT (Streltsov & Zavodnik, 1989)'
_computing_molecular_graphics 'Ortep-3 for Windows (Farrugia, 1997)'
_computing_publication_material 'WinGX publication routines (Farrugia, 1999)'
_computing_structure_refinement 'SHELXL-97 (Sheldrick, 2008)'
_computing_structure_solution 'SIR92 (Giacovazzo et al, 1993)'
_diffrn_ambient_temperature 293(2)
_diffrn_measured_fraction_theta_full 0.999
_diffrn_measured_fraction_theta_max 0.999
_diffrn_measurement_device_type 'Enraf Nonius CAD4'
_diffrn_measurement_method 'profiled omega/2theta scans'
_diffrn_radiation_monochromator graphite
_diffrn_radiation_type MoK\a
_diffrn_radiation_wavelength 0.71073
_diffrn_reflns_av_R_equivalents 0.024
_diffrn_reflns_av_unetI/netI 0.0386
_diffrn_reflns_limit_h_max 10
_diffrn_reflns_limit_h_min -1
_diffrn_reflns_limit_k_max 12
_diffrn_reflns_limit_k_min 0
_diffrn_reflns_limit_l_max 21
_diffrn_reflns_limit_l_min -8
_diffrn_reflns_number 1767
_diffrn_reflns_theta_full 25.96
_diffrn_reflns_theta_max 25.96
_diffrn_reflns_theta_min 2.6
_diffrn_source 'fine-focus sealed tube'
_diffrn_standards_decay_% 6
_diffrn_standards_interval_count 91
_diffrn_standards_interval_time 52
_diffrn_standards_number 3
_exptl_absorpt_coefficient_mu 0.082
_exptl_absorpt_correction_T_max 0.9456
_exptl_absorpt_correction_T_min 0.8556
_exptl_absorpt_correction_type psi-scan
_exptl_absorpt_process_details
;
North A.C.T., Phillips D.C. & Mathews F.S. (1968) Acta. Cryst. A24, 351
        Number of psi-scan sets used was   2
        Theta correction was applied.
        Averaged transmission function was used.
        Fourier smoothing - Window value   5
;
_exptl_crystal_colour colourless
_exptl_crystal_density_diffrn 1.274
_exptl_crystal_density_method 'not measured'
_exptl_crystal_description prism
_exptl_crystal_F_000 608
_exptl_crystal_size_max 0.66
_exptl_crystal_size_mid 0.3
_exptl_crystal_size_min 0.25
_refine_diff_density_max 0.198
_refine_diff_density_min -0.209
_refine_diff_density_rms 0.043
_refine_ls_abs_structure_details 'Flack H D (1983), Acta Cryst. A39, 876-881'
_refine_ls_abs_structure_Flack -3(4)
_refine_ls_extinction_method none
_refine_ls_goodness_of_fit_ref 1.095
_refine_ls_hydrogen_treatment constr
_refine_ls_matrix_type full
_refine_ls_number_parameters 200
_refine_ls_number_reflns 1710
_refine_ls_number_restraints 0
_refine_ls_restrained_S_all 1.095
_refine_ls_R_factor_all 0.0694
_refine_ls_R_factor_gt 0.0562
_refine_ls_shift/su_max 0
_refine_ls_shift/su_mean 0
_refine_ls_structure_factor_coef Fsqd
_refine_ls_weighting_details 'calc w=1/[\s^2^(Fo^2^)+(0.0585P)^2^+0.3772P] where P=(Fo^2^+2Fc^2^)/3'
_refine_ls_weighting_scheme calc
_refine_ls_wR_factor_ref 0.1396
_reflns_number_gt 1401
_reflns_number_total 1710
_reflns_threshold_expression >2\s(I)
_publcif_datablock.id {b98fa9eb-3a12-4137-b878-179bda4d783b}

_cod_data_source_file d3ra08974f3.cif
_cod_data_source_block 5a
_cod_database_code 7248674
_publcif_funding_html
;
;

loop_
_symmetry_equiv_pos_as_xyz
'x, y, z'
'-x+1/2, -y, z+1/2'
'x+1/2, -y+1/2, -z'
'-x, y+1/2, -z+1/2'

loop_
_atom_site_label
_atom_site_fract_x
_atom_site_fract_y
_atom_site_fract_z
_atom_site_U_iso_or_equiv
_atom_site_adp_type
_atom_site_calc_flag
_atom_site_refinement_flags
_atom_site_occupancy
_atom_site_disorder_assembly
_atom_site_disorder_group
_atom_site_type_symbol
C1 0.8214(5) 0.2694(5) 0.3534(2) 0.0615(12) Uani d . 1 . . C
C2 0.9261(5) 0.1662(4) 0.2429(2) 0.0544(10) Uani d . 1 . . C
C3 0.7825(4) 0.2152(4) 0.2769(2) 0.0458(9) Uani d . 1 . . C
C4 0.6751(4) 0.0906(4) 0.2888(2) 0.0474(9) Uani d . 1 . . C
H4A 0.7191 0.0325 0.3277 0.057 Uiso calc R 1 . . H
H4B 0.5774 0.123 0.3077 0.057 Uiso calc R 1 . . H
C5 0.6478(4) 0.0079(4) 0.2192(2) 0.0438(9) Uani d . 1 . . C
C6 0.5401(4) 0.0496(3) 0.1659(2) 0.0427(8) Uani d . 1 . . C
C7 0.4483(4) 0.2624(4) 0.12592(18) 0.0413(8) Uani d . 1 . . C
C8 0.5766(4) 0.3406(4) 0.10805(18) 0.0409(8) Uani d . 1 . . C
C9 0.7104(4) 0.3353(4) 0.23006(18) 0.0437(8) Uani d . 1 . . C
H9A 0.6043 0.3455 0.2451 0.052 Uiso calc R 1 . . H
H9B 0.7632 0.4187 0.2434 0.052 Uiso calc R 1 . . H
C10 0.8526(5) 0.3816(5) 0.1139(2) 0.0585(11) Uani d . 1 . . C
H10A 0.8637 0.352 0.062 0.088 Uiso calc R 1 . . H
H10B 0.9416 0.3559 0.1425 0.088 Uiso calc R 1 . . H
H10C 0.8415 0.4787 0.1151 0.088 Uiso calc R 1 . . H
C11 0.7241(5) -0.1121(4) 0.2053(3) 0.0616(11) Uani d . 1 . . C
H11 0.7959 -0.1426 0.2405 0.074 Uiso calc . 1 . . H
C12 0.6969(6) -0.1872(5) 0.1413(3) 0.0751(15) Uani d . 1 . . C
H12 0.751 -0.2672 0.133 0.09 Uiso calc . 1 . . H
C13 0.5892(7) -0.1447(5) 0.0888(3) 0.0717(15) Uani d . 1 . . C
H13 0.5704 -0.1962 0.0453 0.086 Uiso calc . 1 . . H
C14 0.5095(5) -0.0252(4) 0.1011(2) 0.0566(11) Uani d . 1 . . C
H14 0.4364 0.0042 0.0663 0.068 Uiso calc . 1 . . H
C15 0.3095(5) 0.2800(4) 0.0890(2) 0.0532(10) Uani d . 1 . . C
H15 0.2254 0.2275 0.1026 0.064 Uiso calc . 1 . . H
C16 0.2970(5) 0.3756(5) 0.0322(2) 0.0623(12) Uani d . 1 . . C
H16 0.2038 0.3894 0.0078 0.075 Uiso calc . 1 . . H
C17 0.4226(6) 0.4506(5) 0.0115(2) 0.0647(12) Uani d . 1 . . C
H17 0.4148 0.5126 -0.0284 0.078 Uiso calc . 1 . . H
C18 0.5611(5) 0.4353(4) 0.0492(2) 0.0516(10) Uani d . 1 . . C
H18 0.6443 0.4886 0.0352 0.062 Uiso calc . 1 . . H
N1 0.8454(6) 0.3102(5) 0.4121(2) 0.0930(15) Uani d . 1 . . N
N2 1.0350(5) 0.1192(4) 0.2179(3) 0.0802(13) Uani d . 1 . . N
N3 0.7169(3) 0.3180(3) 0.14753(15) 0.0408(7) Uani d . 1 . . N
O1 0.4574(3) 0.1658(2) 0.18347(12) 0.0428(6) Uani d . 1 . . O

loop_
_atom_site_aniso_label
_atom_site_aniso_U_11
_atom_site_aniso_U_22
_atom_site_aniso_U_33
_atom_site_aniso_U_12
_atom_site_aniso_U_13
_atom_site_aniso_U_23
C1 0.064(3) 0.067(3) 0.054(2) -0.007(2) -0.015(2) 0.009(2)
C2 0.045(2) 0.047(2) 0.071(3) 0.0020(19) -0.003(2) 0.007(2)
C3 0.0375(19) 0.052(2) 0.0484(19) -0.0014(18) -0.0053(17) 0.0013(17)
C4 0.046(2) 0.048(2) 0.0484(19) -0.0026(18) 0.0002(17) 0.0105(17)
C5 0.0411(19) 0.0399(18) 0.051(2) -0.0041(16) 0.0071(17) 0.0123(16)
C6 0.0428(19) 0.0378(17) 0.0476(19) -0.0082(17) 0.0121(17) 0.0017(15)
C7 0.0440(19) 0.0430(19) 0.0370(16) 0.0058(17) -0.0023(16) 0.0004(15)
C8 0.044(2) 0.0435(18) 0.0352(17) 0.0060(17) -0.0013(16) -0.0006(16)
C9 0.043(2) 0.0408(17) 0.0470(19) 0.0007(17) -0.0030(17) -0.0039(16)
C10 0.049(2) 0.063(2) 0.064(3) -0.008(2) 0.006(2) 0.007(2)
C11 0.059(3) 0.044(2) 0.082(3) 0.001(2) 0.007(2) 0.010(2)
C12 0.082(4) 0.045(2) 0.099(4) 0.009(3) 0.026(3) -0.003(3)
C13 0.098(4) 0.050(2) 0.066(3) -0.016(3) 0.021(3) -0.014(2)
C14 0.069(3) 0.050(2) 0.050(2) -0.014(2) 0.004(2) 0.0024(19)
C15 0.045(2) 0.060(2) 0.054(2) 0.004(2) -0.0075(18) -0.007(2)
C16 0.057(3) 0.074(3) 0.056(2) 0.013(3) -0.018(2) -0.003(2)
C17 0.083(3) 0.066(3) 0.045(2) 0.017(3) -0.010(2) 0.009(2)
C18 0.059(2) 0.049(2) 0.047(2) 0.002(2) 0.001(2) 0.0090(18)
N1 0.115(4) 0.104(3) 0.060(2) -0.015(3) -0.032(3) -0.003(3)
N2 0.048(2) 0.070(2) 0.122(3) 0.009(2) 0.012(2) 0.009(3)
N3 0.0379(16) 0.0442(16) 0.0401(15) -0.0027(14) 0.0028(13) 0.0026(13)
O1 0.0392(12) 0.0483(13) 0.0409(12) 0.0032(12) 0.0040(11) 0.0032(11)

loop_
_atom_type_symbol
_atom_type_description
_atom_type_scat_dispersion_real
_atom_type_scat_dispersion_imag
_atom_type_scat_source
C C 0.0033 0.0016 'International Tables Vol C Tables 4.2.6.8 and 6.1.1.4'
H H 0 0 'International Tables Vol C Tables 4.2.6.8 and 6.1.1.4'
N N 0.0061 0.0033 'International Tables Vol C Tables 4.2.6.8 and 6.1.1.4'
O O 0.0106 0.006 'International Tables Vol C Tables 4.2.6.8 and 6.1.1.4'

loop_
_geom_angle_atom_site_label_1
_geom_angle_atom_site_label_2
_geom_angle_atom_site_label_3
_geom_angle
_geom_angle_site_symmetry_1
_geom_angle_site_symmetry_3
_geom_angle_publ_flag
N1 C1 C3 177.5(5) . . ?
N2 C2 C3 175.3(4) . . ?
C2 C3 C1 106.8(3) . . ?
C2 C3 C4 108.1(3) . . ?
C1 C3 C4 107.4(3) . . ?
C2 C3 C9 112.2(3) . . ?
C1 C3 C9 107.1(3) . . ?
C4 C3 C9 114.8(3) . . ?
C5 C4 C3 114.7(3) . . ?
C11 C5 C6 117.6(4) . . ?
C11 C5 C4 122.4(4) . . ?
C6 C5 C4 120.0(3) . . ?
C14 C6 O1 121.5(4) . . ?
C14 C6 C5 121.8(4) . . ?
O1 C6 C5 116.6(3) . . ?
C15 C7 O1 118.4(3) . . ?
C15 C7 C8 122.0(3) . . ?
O1 C7 C8 119.6(3) . . ?
C7 C8 C18 117.1(3) . . ?
C7 C8 N3 119.8(3) . . ?
C18 C8 N3 123.1(3) . . ?
N3 C9 C3 114.6(3) . . ?
C12 C11 C5 121.6(4) . . ?
C11 C12 C13 120.2(4) . . ?
C12 C13 C14 119.7(4) . . ?
C6 C14 C13 119.0(4) . . ?
C16 C15 C7 119.6(4) . . ?
C17 C16 C15 119.7(4) . . ?
C16 C17 C18 120.9(4) . . ?
C17 C18 C8 120.6(4) . . ?
C8 N3 C9 115.5(3) . . ?
C8 N3 C10 115.8(3) . . ?
C9 N3 C10 112.4(3) . . ?
C6 O1 C7 115.6(2) . . ?

loop_
_geom_bond_atom_site_label_1
_geom_bond_atom_site_label_2
_geom_bond_site_symmetry_2
_geom_bond_distance
_geom_bond_publ_flag
C1 N1 . 1.124(5) ?
C1 C3 . 1.483(6) ?
C2 N2 . 1.146(5) ?
C2 C3 . 1.471(6) ?
C3 C4 . 1.558(5) ?
C3 C9 . 1.571(5) ?
C4 C5 . 1.486(5) ?
C5 C11 . 1.377(5) ?
C5 C6 . 1.389(5) ?
C6 C14 . 1.379(5) ?
C6 O1 . 1.387(4) ?
C7 C15 . 1.387(5) ?
C7 O1 . 1.388(4) ?
C7 C8 . 1.396(5) ?
C8 C18 . 1.397(5) ?
C8 N3 . 1.426(4) ?
C9 N3 . 1.458(4) ?
C10 N3 . 1.466(5) ?
C11 C12 . 1.365(7) ?
C12 C13 . 1.381(7) ?
C13 C14 . 1.383(6) ?
C15 C16 . 1.375(6) ?
C16 C17 . 1.372(7) ?
C17 C18 . 1.388(6) ?

loop_
_publcif_info_exptl_table_extra_item
sin_theta_over_lambda_max

loop_
_publcif_info_exptl_table_header_item
?
